data_7215324
loop_
_publ_author_name
'Ma, Ji-Cheng'
'Liu, Ying-Ying'
'Yang, Jin'
'Liu, Yun-Yu'
'Ma, Jian-Fang'

_publ_section_title
;
 A series of lanthanide-transition metal coordination polymers with mixed
 ligands: syntheses, structures, photoluminescence and magnetic properties
;
_journal_issue 10
_journal_name_full CrystEngComm
_journal_page_first 3498
_journal_paper_doi 10.1039/c0ce00724b
_journal_volume 13
_journal_year 2011
_chemical_formula_moiety 'C50 H34 Co N4 O17 Y2, 2(H2 O)'
_chemical_formula_sum 'C50 H40 Co N4 O19 Y2'
_chemical_formula_weight 1237.61
_chemical_name_systematic
;
?
;
_space_group_IT_number 14
_symmetry_cell_setting monoclinic
_symmetry_space_group_name_Hall '-P 2ybc'
_symmetry_space_group_name_H-M 'P 1 21/c 1'
_atom_sites_solution_hydrogens geom
_atom_sites_solution_primary direct
_atom_sites_solution_secondary difmap
_audit_creation_method SHELXL-97
_cell_angle_alpha 90
_cell_angle_beta 93.470(1)
_cell_angle_gamma 90
_cell_formula_units_Z 4
_cell_length_a 14.2770(7)
_cell_length_b 13.6710(8)
_cell_length_c 25.3300(13)
_cell_measurement_temperature 293(2)
_cell_measurement_theta_max 28.4
_cell_measurement_theta_min 1.4
_cell_volume 4934.9(5)
_computing_cell_refinement 'SAINT (Bruker, 1999)'
_computing_data_collection 'SMART (Bruker, 1997)'
_computing_data_reduction SAINT
_computing_molecular_graphics 'SHELXTL-PLUS (Sheldrick, 1990)'
_computing_publication_material SHELXL-97
_computing_structure_refinement 'SHELXL-97 (Sheldrick, 1997)'
_computing_structure_solution 'SHELXS-97 (Sheldrick, 1997)'
_diffrn_ambient_temperature 293(2)
_diffrn_measured_fraction_theta_full 1.000
_diffrn_measured_fraction_theta_max 0.939
_diffrn_measurement_device_type 'Bruker APEX CCD area-detector'
_diffrn_measurement_method '\w scans'
_diffrn_radiation_monochromator graphite
_diffrn_radiation_source 'fine-focus sealed tube'
_diffrn_radiation_type MoK\a
_diffrn_radiation_wavelength 0.71069
_diffrn_reflns_av_R_equivalents 0.0660
_diffrn_reflns_av_sigmaI/netI 0.1010
_diffrn_reflns_limit_h_max 18
_diffrn_reflns_limit_h_min -18
_diffrn_reflns_limit_k_max 18
_diffrn_reflns_limit_k_min -13
_diffrn_reflns_limit_l_max 33
_diffrn_reflns_limit_l_min -32
_diffrn_reflns_number 29946
_diffrn_reflns_theta_full 25.00
_diffrn_reflns_theta_max 28.35
_diffrn_reflns_theta_min 1.43
_diffrn_standards_number 0
_exptl_absorpt_coefficient_mu 2.748
_exptl_absorpt_correction_T_max 0.760
_exptl_absorpt_correction_T_min 0.680
_exptl_absorpt_correction_type multi-scan
_exptl_absorpt_process_details 'SADABS (Sheldrick, 1996)'
_exptl_crystal_colour green
_exptl_crystal_density_diffrn 1.666
_exptl_crystal_density_method 'not measured'
_exptl_crystal_description block
_exptl_crystal_F_000 2500
_exptl_crystal_size_max 0.15
_exptl_crystal_size_mid 0.12
_exptl_crystal_size_min 0.10
_refine_diff_density_max 1.224
_refine_diff_density_min -0.832
_refine_diff_density_rms 0.166
_refine_ls_extinction_method none
_refine_ls_goodness_of_fit_ref 0.975
_refine_ls_hydrogen_treatment constr
_refine_ls_matrix_type full
_refine_ls_number_parameters 685
_refine_ls_number_reflns 11576
_refine_ls_number_restraints 0
_refine_ls_restrained_S_all 0.975
_refine_ls_R_factor_all 0.1145
_refine_ls_R_factor_gt 0.0505
_refine_ls_shift/su_max 0.001
_refine_ls_shift/su_mean 0.000
_refine_ls_structure_factor_coef Fsqd
_refine_ls_weighting_details 'calc w=1/[\s^2^(Fo^2^)+(0.0653P)^2^+0.0000P] where P=(Fo^2^+2Fc^2^)/3'
_refine_ls_weighting_scheme calc
_refine_ls_wR_factor_gt 0.1087
_refine_ls_wR_factor_ref 0.1365
_reflns_number_gt 6810
_reflns_number_total 11576
_reflns_threshold_expression >2sigma(I)
_cod_data_source_file c0ce00724b.txt
_cod_data_source_block compound1
_cod_depositor_comments
;
The following automatic conversions were performed:

'_symmetry_cell_setting' value 'Monoclinic' changed to 'monoclinic'
according to
/usr/data/users/saulius/automatic-downloads/retrospective/RSC/lib/dictionaries/cif_core.dic
dictionary named 'cif_core.dic' version 2.4.2 from 2011-04-26.

Automatic conversion script
Id: cif_fix_values 2281 2013-09-26 08:29:07Z andrius 
;
_cod_original_sg_symbol_H-M 'P 21/c'
_cod_database_code 7215324

loop_
_symmetry_equiv_pos_as_xyz
'x, y, z'
'-x, y+1/2, -z+1/2'
'-x, -y, -z'
'x, -y-1/2, z-1/2'

loop_
_atom_site_label
_atom_site_type_symbol
_atom_site_fract_x
_atom_site_fract_y
_atom_site_fract_z
_atom_site_U_iso_or_equiv
_atom_site_adp_type
_atom_site_occupancy
_atom_site_symmetry_multiplicity
_atom_site_calc_flag
_atom_site_refinement_flags
Co1 Co 0.83048(5) 0.65183(5) -0.01574(3) 0.03403(18) Uani 1 1 d .
Y1 Y 1.36332(3) 0.64183(3) 0.322056(16) 0.02188(11) Uani 1 1 d .
Y2 Y 1.34938(3) 0.87722(3) 0.207840(16) 0.02256(11) Uani 1 1 d .
C1 C 1.1161(3) 0.6474(3) 0.20200(18) 0.0281(10) Uani 1 1 d .
C2 C 1.0884(4) 0.5572(4) 0.2195(2) 0.0381(13) Uani 1 1 d .
H2 H 1.1156 0.5321 0.2509 0.046 Uiso 1 1 calc R
C3 C 1.0208(4) 0.5033(4) 0.1911(2) 0.0471(15) Uani 1 1 d .
H3 H 1.0034 0.4420 0.2031 0.057 Uiso 1 1 calc R
C4 C 0.9792(4) 0.5413(4) 0.1447(2) 0.0438(14) Uani 1 1 d .
H4 H 0.9345 0.5047 0.1252 0.053 Uiso 1 1 calc R
C5 C 1.0033(3) 0.6327(4) 0.12731(18) 0.0312(11) Uani 1 1 d .
C6 C 1.0724(3) 0.6854(4) 0.15571(18) 0.0299(11) Uani 1 1 d .
H6 H 1.0898 0.7467 0.1437 0.036 Uiso 1 1 calc R
C7 C 1.1934(3) 0.7032(4) 0.23079(18) 0.0293(11) Uani 1 1 d .
C8 C 0.9540(4) 0.6795(5) 0.0786(2) 0.0423(14) Uani 1 1 d .
C9 C 1.4337(3) 0.9395(3) 0.35958(17) 0.0227(10) Uani 1 1 d .
C10 C 1.4189(4) 0.9734(4) 0.41008(19) 0.0367(13) Uani 1 1 d .
H10 H 1.3849 0.9358 0.4328 0.044 Uiso 1 1 calc R
C11 C 1.4549(4) 1.0634(4) 0.4268(2) 0.0460(15) Uani 1 1 d .
H11 H 1.4463 1.0851 0.4610 0.055 Uiso 1 1 calc R
C12 C 1.5029(4) 1.1201(4) 0.39292(19) 0.0351(12) Uani 1 1 d .
H12 H 1.5248 1.1813 0.4039 0.042 Uiso 1 1 calc R
C13 C 1.5190(3) 1.0873(3) 0.34275(17) 0.0234(10) Uani 1 1 d .
C14 C 1.4845(3) 0.9971(3) 0.32618(18) 0.0254(10) Uani 1 1 d .
H14 H 1.4953 0.9748 0.2924 0.030 Uiso 1 1 calc R
C15 C 1.5716(3) 1.1498(3) 0.30560(18) 0.0255(10) Uani 1 1 d .
C16 C 1.3953(3) 0.8434(3) 0.34227(18) 0.0250(10) Uani 1 1 d .
C17 C 1.2410(4) 0.5265(4) 0.55632(18) 0.0313(11) Uani 1 1 d .
C18 C 1.1542(4) 0.4792(4) 0.55017(19) 0.0365(12) Uani 1 1 d .
H18 H 1.1224 0.4615 0.5797 0.044 Uiso 1 1 calc R
C19 C 1.1159(4) 0.4587(4) 0.4997(2) 0.0430(14) Uani 1 1 d .
H19 H 1.0606 0.4229 0.4953 0.052 Uiso 1 1 calc R
C20 C 1.1603(3) 0.4920(4) 0.45579(19) 0.0358(12) Uani 1 1 d .
H20 H 1.1322 0.4823 0.4221 0.043 Uiso 1 1 calc R
C21 C 1.2458(3) 0.5393(3) 0.46168(18) 0.0292(11) Uani 1 1 d .
C22 C 1.2875(4) 0.5547(3) 0.51213(18) 0.0323(12) Uani 1 1 d .
H22 H 1.3464 0.5838 0.5162 0.039 Uiso 1 1 calc R
C23 C 1.2806(4) 0.5527(4) 0.61078(19) 0.0359(12) Uani 1 1 d .
C24 C 1.2925(4) 0.5762(3) 0.41432(17) 0.0284(11) Uani 1 1 d .
C25 C 1.2828(3) 1.1580(3) 0.26906(17) 0.0253(10) Uani 1 1 d .
C26 C 1.1943(4) 1.1791(4) 0.2854(2) 0.0358(12) Uani 1 1 d .
H26 H 1.1489 1.1302 0.2848 0.043 Uiso 1 1 calc R
C27 C 1.1725(4) 1.2706(4) 0.3024(2) 0.0472(15) Uani 1 1 d .
H27 H 1.1119 1.2841 0.3119 0.057 Uiso 1 1 calc R
C28 C 1.2401(4) 1.3436(4) 0.3058(2) 0.0385(13) Uani 1 1 d .
H28 H 1.2254 1.4055 0.3181 0.046 Uiso 1 1 calc R
C29 C 1.3298(3) 1.3235(3) 0.29074(18) 0.0262(10) Uani 1 1 d .
C30 C 1.3498(3) 1.2319(3) 0.27091(17) 0.0268(10) Uani 1 1 d .
H30 H 1.4088 1.2197 0.2587 0.032 Uiso 1 1 calc R
C31 C 1.3052(3) 1.0586(3) 0.25035(17) 0.0268(11) Uani 1 1 d .
C32 C 1.4060(3) 1.4003(3) 0.29826(17) 0.0270(11) Uani 1 1 d .
C33 C 0.7103(4) 0.7809(4) 0.0487(2) 0.0434(14) Uani 1 1 d .
H33 H 0.7627 0.7822 0.0723 0.052 Uiso 1 1 calc R
C34 C 0.6324(4) 0.8318(4) 0.0607(3) 0.0530(16) Uani 1 1 d .
H34 H 0.6316 0.8661 0.0924 0.064 Uiso 1 1 calc R
C35 C 0.5558(5) 0.8323(5) 0.0259(3) 0.0650(19) Uani 1 1 d .
H35 H 0.5030 0.8686 0.0331 0.078 Uiso 1 1 calc R
C36 C 0.5572(4) 0.7786(5) -0.0199(3) 0.0543(17) Uani 1 1 d .
H36 H 0.5048 0.7769 -0.0436 0.065 Uiso 1 1 calc R
C37 C 0.6376(4) 0.7269(4) -0.0305(2) 0.0408(14) Uani 1 1 d .
C38 C 0.6448(4) 0.6636(5) -0.0784(2) 0.0475(15) Uani 1 1 d .
H38A H 0.6192 0.5994 -0.0716 0.057 Uiso 1 1 calc R
H38B H 0.6081 0.6922 -0.1080 0.057 Uiso 1 1 calc R
C39 C 0.7929(4) 0.4392(5) 0.0113(3) 0.0603(18) Uani 1 1 d .
H39 H 0.8121 0.4571 0.0456 0.072 Uiso 1 1 calc R
C40 C 0.7651(5) 0.3450(5) 0.0013(4) 0.083(3) Uani 1 1 d .
H40 H 0.7633 0.2999 0.0288 0.100 Uiso 1 1 calc R
C41 C 0.7401(5) 0.3177(6) -0.0498(4) 0.089(3) Uani 1 1 d .
H41 H 0.7227 0.2534 -0.0574 0.107 Uiso 1 1 calc R
C42 C 0.7407(4) 0.3842(6) -0.0886(3) 0.071(2) Uani 1 1 d .
H42 H 0.7253 0.3661 -0.1234 0.085 Uiso 1 1 calc R
C43 C 0.7642(4) 0.4789(5) -0.0767(3) 0.0529(17) Uani 1 1 d .
C44 C 0.7622(4) 0.5592(5) -0.1167(2) 0.062(2) Uani 1 1 d .
H44A H 0.8222 0.5623 -0.1327 0.074 Uiso 1 1 calc R
H44B H 0.7141 0.5456 -0.1445 0.074 Uiso 1 1 calc R
C45 C 1.0082(4) 0.7352(5) -0.0571(2) 0.0564(17) Uani 1 1 d .
H45 H 1.0364 0.7132 -0.0253 0.068 Uiso 1 1 calc R
C46 C 1.0615(5) 0.7827(6) -0.0916(3) 0.070(2) Uani 1 1 d .
H46 H 1.1246 0.7943 -0.0825 0.084 Uiso 1 1 calc R
C47 C 1.0241(5) 0.8130(6) -0.1384(3) 0.075(2) Uani 1 1 d .
H47 H 1.0609 0.8436 -0.1625 0.090 Uiso 1 1 calc R
C48 C 0.9294(5) 0.7977(5) -0.1500(3) 0.068(2) Uani 1 1 d .
H48 H 0.9015 0.8192 -0.1820 0.081 Uiso 1 1 calc R
C49 C 0.8776(4) 0.7515(5) -0.1146(2) 0.0517(16) Uani 1 1 d .
C50 C 0.7740(4) 0.7374(5) -0.1227(2) 0.0620(19) Uani 1 1 d .
H50A H 0.7420 0.7960 -0.1119 0.074 Uiso 1 1 calc R
H50B H 0.7575 0.7266 -0.1600 0.074 Uiso 1 1 calc R
N1 N 0.7141(3) 0.7286(3) 0.00360(17) 0.0378(11) Uani 1 1 d .
N2 N 0.7930(3) 0.5067(3) -0.02747(18) 0.0427(11) Uani 1 1 d .
N3 N 0.9156(3) 0.7186(3) -0.06740(17) 0.0417(11) Uani 1 1 d .
N4 N 0.7429(3) 0.6537(4) -0.09205(17) 0.0454(12) Uani 1 1 d .
O1 O 1.2311(2) 0.6651(3) 0.27171(13) 0.0439(10) Uani 1 1 d .
O2 O 1.2172(2) 0.7842(3) 0.21300(14) 0.0399(9) Uani 1 1 d .
O3 O 0.9045(3) 0.6198(3) 0.04916(14) 0.0507(10) Uani 1 1 d .
O4 O 0.9623(3) 0.7667(3) 0.06988(17) 0.0662(13) Uani 1 1 d .
O5 O 1.3933(2) 0.8173(2) 0.29357(11) 0.0278(7) Uani 1 1 d .
O6 O 1.3682(3) 0.7845(2) 0.37589(12) 0.0427(10) Uani 1 1 d .
O7 O 1.5769(3) 1.1217(3) 0.25929(13) 0.0433(9) Uani 1 1 d .
O8 O 1.6073(2) 1.2274(2) 0.32410(13) 0.0384(9) Uani 1 1 d .
O9 O 1.3797(2) 0.5891(3) 0.41602(12) 0.0352(8) Uani 1 1 d .
O10 O 1.2416(2) 0.5935(3) 0.37311(13) 0.0384(9) Uani 1 1 d .
O11 O 1.3631(3) 0.5852(3) 0.61649(14) 0.0566(12) Uani 1 1 d .
O12 O 1.2311(2) 0.5453(3) 0.64914(13) 0.0416(9) Uani 1 1 d .
O13 O 1.3737(2) 1.0480(2) 0.22011(13) 0.0334(8) Uani 1 1 d .
O14 O 1.2619(2) 0.9847(2) 0.26409(12) 0.0327(8) Uani 1 1 d .
O15 O 1.4880(2) 1.3791(2) 0.28798(13) 0.0337(8) Uani 1 1 d .
O16 O 1.3817(3) 1.4804(2) 0.31658(14) 0.0423(9) Uani 1 1 d .
OW1 O 1.5274(2) 0.6417(3) 0.34728(13) 0.0372(8) Uani 1 1 d .
OW2 O 0.8216(7) 0.3776(8) 0.1533(4) 0.234(5) Uani 1 1 d .
OW3 O 0.9884(4) 0.4297(4) 0.3494(3) 0.130(2) Uani 1 1 d .

loop_
_atom_site_aniso_label
_atom_site_aniso_U_11
_atom_site_aniso_U_22
_atom_site_aniso_U_33
_atom_site_aniso_U_23
_atom_site_aniso_U_13
_atom_site_aniso_U_12
Co1 0.0292(4) 0.0421(4) 0.0297(4) -0.0017(3) -0.0074(3) -0.0039(3)
Y1 0.0287(2) 0.0176(2) 0.0192(2) -0.00177(17) 0.00023(17) -0.00137(19)
Y2 0.0323(3) 0.0164(2) 0.0188(2) -0.00053(17) -0.00024(18) 0.00191(19)
C1 0.029(3) 0.026(3) 0.029(3) 0.000(2) -0.004(2) 0.000(2)
C2 0.039(3) 0.037(3) 0.038(3) 0.008(2) -0.008(2) -0.001(2)
C3 0.055(4) 0.028(3) 0.057(4) 0.007(3) -0.014(3) -0.013(3)
C4 0.046(3) 0.037(3) 0.046(3) -0.004(3) -0.015(3) -0.006(3)
C5 0.029(3) 0.035(3) 0.029(3) 0.000(2) -0.007(2) 0.004(2)
C6 0.027(3) 0.033(3) 0.030(3) 0.001(2) 0.000(2) 0.000(2)
C7 0.025(3) 0.037(3) 0.025(3) -0.002(2) -0.001(2) 0.002(2)
C8 0.037(3) 0.055(4) 0.034(3) -0.002(3) -0.007(2) 0.003(3)
C9 0.028(2) 0.019(2) 0.021(2) 0.0009(18) 0.0009(19) -0.0009(19)
C10 0.054(3) 0.030(3) 0.027(3) -0.008(2) 0.013(2) -0.009(3)
C11 0.073(4) 0.037(3) 0.031(3) -0.016(2) 0.026(3) -0.017(3)
C12 0.048(3) 0.024(3) 0.035(3) -0.010(2) 0.010(2) -0.010(2)
C13 0.028(3) 0.019(2) 0.023(2) -0.0009(18) 0.0011(19) -0.0015(19)
C14 0.033(3) 0.021(2) 0.021(2) 0.0005(18) 0.000(2) -0.001(2)
C15 0.029(3) 0.020(2) 0.027(2) 0.0059(19) -0.003(2) 0.001(2)
C16 0.028(2) 0.019(2) 0.028(2) -0.0012(19) 0.004(2) 0.003(2)
C17 0.040(3) 0.030(3) 0.023(3) -0.002(2) 0.002(2) -0.009(2)
C18 0.043(3) 0.043(3) 0.024(3) 0.001(2) 0.007(2) -0.012(3)
C19 0.035(3) 0.055(4) 0.039(3) -0.004(3) 0.003(2) -0.015(3)
C20 0.037(3) 0.045(3) 0.024(3) -0.004(2) -0.001(2) 0.001(3)
C21 0.035(3) 0.027(3) 0.027(3) 0.000(2) 0.007(2) -0.003(2)
C22 0.038(3) 0.032(3) 0.026(3) 0.000(2) -0.003(2) -0.013(2)
C23 0.048(3) 0.034(3) 0.025(3) 0.003(2) -0.002(2) -0.012(3)
C24 0.046(3) 0.019(2) 0.020(2) -0.0064(18) 0.002(2) 0.002(2)
C25 0.032(3) 0.017(2) 0.026(2) -0.0017(18) 0.002(2) -0.001(2)
C26 0.034(3) 0.026(3) 0.048(3) -0.007(2) 0.007(2) -0.007(2)
C27 0.035(3) 0.037(3) 0.072(4) -0.014(3) 0.023(3) -0.002(3)
C28 0.040(3) 0.023(3) 0.054(3) -0.009(2) 0.011(3) 0.004(2)
C29 0.034(3) 0.016(2) 0.029(3) -0.0024(19) 0.004(2) 0.000(2)
C30 0.032(3) 0.023(3) 0.026(2) -0.0012(19) 0.005(2) 0.004(2)
C31 0.035(3) 0.026(3) 0.019(2) -0.0024(19) -0.005(2) 0.002(2)
C32 0.036(3) 0.022(3) 0.022(2) 0.0030(19) 0.000(2) -0.002(2)
C33 0.043(3) 0.044(3) 0.043(3) 0.002(3) -0.002(3) 0.002(3)
C34 0.059(4) 0.045(4) 0.056(4) 0.001(3) 0.010(3) 0.009(3)
C35 0.054(4) 0.060(5) 0.082(5) 0.013(4) 0.016(4) 0.018(4)
C36 0.039(3) 0.064(4) 0.059(4) 0.021(3) -0.007(3) 0.006(3)
C37 0.030(3) 0.049(4) 0.042(3) 0.019(3) -0.005(2) 0.000(3)
C38 0.032(3) 0.067(4) 0.043(3) 0.007(3) -0.010(3) -0.008(3)
C39 0.058(4) 0.041(4) 0.079(5) 0.004(3) -0.015(4) 0.006(3)
C40 0.066(5) 0.045(5) 0.136(8) 0.021(5) -0.011(5) 0.007(4)
C41 0.061(5) 0.052(5) 0.151(9) -0.033(6) -0.016(6) 0.009(4)
C42 0.042(4) 0.073(5) 0.097(6) -0.046(5) -0.005(4) 0.002(4)
C43 0.033(3) 0.068(4) 0.056(4) -0.025(3) -0.004(3) 0.000(3)
C44 0.044(4) 0.106(6) 0.036(4) -0.028(4) 0.000(3) -0.013(4)
C45 0.039(3) 0.074(5) 0.056(4) 0.004(3) -0.004(3) -0.010(3)
C46 0.046(4) 0.090(6) 0.074(5) 0.010(4) 0.009(4) -0.030(4)
C47 0.065(5) 0.087(6) 0.076(5) 0.015(4) 0.028(4) -0.025(4)
C48 0.070(5) 0.086(6) 0.048(4) 0.021(4) 0.007(4) -0.015(4)
C49 0.044(4) 0.067(4) 0.044(3) 0.006(3) 0.002(3) -0.008(3)
C50 0.047(4) 0.096(6) 0.041(4) 0.018(3) -0.013(3) -0.010(4)
N1 0.028(2) 0.045(3) 0.039(3) 0.007(2) -0.006(2) -0.002(2)
N2 0.033(2) 0.044(3) 0.050(3) -0.011(2) -0.002(2) 0.001(2)
N3 0.034(3) 0.049(3) 0.041(3) 0.001(2) -0.004(2) -0.010(2)
N4 0.038(3) 0.066(3) 0.031(2) -0.001(2) -0.007(2) -0.008(2)
O1 0.041(2) 0.054(2) 0.035(2) 0.0128(18) -0.0136(17) -0.0121(19)
O2 0.037(2) 0.030(2) 0.050(2) 0.0049(17) -0.0121(17) -0.0077(17)
O3 0.052(2) 0.059(3) 0.039(2) -0.0015(19) -0.0230(18) -0.006(2)
O4 0.085(3) 0.046(3) 0.063(3) 0.015(2) -0.035(2) -0.003(2)
O5 0.042(2) 0.0198(17) 0.0211(16) -0.0016(13) -0.0017(14) -0.0034(15)
O6 0.083(3) 0.0200(18) 0.0260(18) -0.0015(14) 0.0157(18) -0.0182(19)
O7 0.061(3) 0.042(2) 0.0286(19) 0.0041(16) 0.0132(17) -0.0119(19)
O8 0.052(2) 0.027(2) 0.035(2) 0.0103(15) -0.0027(17) -0.0103(17)
O9 0.035(2) 0.041(2) 0.0286(19) 0.0054(15) -0.0016(15) -0.0115(17)
O10 0.035(2) 0.055(2) 0.0254(18) 0.0070(16) 0.0033(15) 0.0031(18)
O11 0.063(3) 0.083(3) 0.025(2) -0.0096(19) 0.0045(18) -0.041(2)
O12 0.048(2) 0.056(3) 0.0210(18) -0.0076(16) 0.0031(17) -0.0102(19)
O13 0.040(2) 0.0197(18) 0.042(2) -0.0038(14) 0.0150(17) -0.0014(15)
O14 0.047(2) 0.0203(18) 0.0318(19) -0.0002(14) 0.0117(16) -0.0049(16)
O15 0.033(2) 0.0263(19) 0.042(2) 0.0024(15) 0.0036(16) -0.0057(16)
O16 0.058(2) 0.0178(18) 0.053(2) -0.0070(16) 0.0160(19) -0.0050(17)
OW1 0.0309(19) 0.046(2) 0.0345(19) -0.0091(16) 0.0021(15) -0.0047(17)
OW2 0.209(10) 0.272(13) 0.228(11) -0.045(9) 0.065(9) -0.059(9)
OW3 0.111(5) 0.086(5) 0.198(7) -0.023(4) 0.041(5) -0.024(4)

loop_
_atom_type_symbol
_atom_type_description
_atom_type_scat_dispersion_real
_atom_type_scat_dispersion_imag
_atom_type_scat_source
C C 0.0033 0.0016 'International Tables Vol C Tables 4.2.6.8 and 6.1.1.4'
H H 0.0000 0.0000 'International Tables Vol C Tables 4.2.6.8 and 6.1.1.4'
N N 0.0061 0.0033 'International Tables Vol C Tables 4.2.6.8 and 6.1.1.4'
O O 0.0106 0.0060 'International Tables Vol C Tables 4.2.6.8 and 6.1.1.4'
Co Co 0.3494 0.9721 'International Tables Vol C Tables 4.2.6.8 and 6.1.1.4'
Y Y -2.7962 3.5667 'International Tables Vol C Tables 4.2.6.8 and 6.1.1.4'

loop_
_geom_angle_atom_site_label_1
_geom_angle_atom_site_label_2
_geom_angle_atom_site_label_3
_geom_angle
_geom_angle_site_symmetry_1
_geom_angle_site_symmetry_3
O3 Co1 N1 108.61(17) . .
O3 Co1 N3 109.02(17) . .
N1 Co1 N3 116.39(18) . .
O3 Co1 N2 91.60(18) . .
N1 Co1 N2 108.58(17) . .
N3 Co1 N2 119.47(18) . .
O3 Co1 N4 167.67(18) . .
N1 Co1 N4 77.40(17) . .
N3 Co1 N4 76.46(17) . .
N2 Co1 N4 76.17(18) . .
O16 Y1 O1 101.79(14) 1_545 .
O16 Y1 O7 76.90(13) 1_545 2_845
O1 Y1 O7 81.48(13) . 2_845
O16 Y1 O10 81.25(13) 1_545 .
O1 Y1 O10 73.98(12) . .
O7 Y1 O10 142.83(13) 2_845 .
O16 Y1 O6 148.06(13) 1_545 .
O1 Y1 O6 101.79(14) . .
O7 Y1 O6 127.89(12) 2_845 .
O10 Y1 O6 84.88(12) . .
O16 Y1 OW1 84.18(13) 1_545 .
O1 Y1 OW1 158.80(12) . .
O7 Y1 OW1 80.12(12) 2_845 .
O10 Y1 OW1 127.21(12) . .
O6 Y1 OW1 81.56(13) . .
O16 Y1 O9 76.57(12) 1_545 .
O1 Y1 O9 127.96(12) . .
O7 Y1 O9 143.81(12) 2_845 .
O10 Y1 O9 54.18(11) . .
O6 Y1 O9 71.98(11) . .
OW1 Y1 O9 73.12(11) . .
O16 Y1 O5 153.18(12) 1_545 .
O1 Y1 O5 81.64(12) . .
O7 Y1 O5 77.35(11) 2_845 .
O10 Y1 O5 124.68(12) . .
O6 Y1 O5 52.48(10) . .
OW1 Y1 O5 84.14(11) . .
O9 Y1 O5 122.45(10) . .
O16 Y1 C24 77.34(13) 1_545 .
O1 Y1 C24 100.94(14) . .
O7 Y1 C24 154.06(13) 2_845 .
O10 Y1 C24 27.03(13) . .
O6 Y1 C24 77.28(12) . .
OW1 Y1 C24 100.22(13) . .
O9 Y1 C24 27.15(12) . .
O5 Y1 C24 128.58(11) . .
O16 Y1 C16 162.92(14) 1_545 .
O1 Y1 C16 94.92(13) . .
O7 Y1 C16 102.39(13) 2_845 .
O10 Y1 C16 107.08(13) . .
O6 Y1 C16 25.91(11) . .
OW1 Y1 C16 78.91(12) . .
O9 Y1 C16 95.97(12) . .
O5 Y1 C16 26.90(11) . .
C24 Y1 C16 103.11(13) . .
O2 Y2 O8 76.43(13) . 2_845
O2 Y2 O15 146.28(12) . 2_845
O8 Y2 O15 74.70(12) 2_845 2_845
O2 Y2 O5 85.92(11) . .
O8 Y2 O5 87.31(11) 2_845 .
O15 Y2 O5 75.72(11) 2_845 .
O2 Y2 O13 130.77(12) . .
O8 Y2 O13 151.62(12) 2_845 .
O15 Y2 O13 81.10(11) 2_845 .
O5 Y2 O13 101.01(11) . .
O2 Y2 O11 106.93(14) . 4_575
O8 Y2 O11 79.11(13) 2_845 4_575
O15 Y2 O11 84.33(13) 2_845 4_575
O5 Y2 O11 158.28(12) . 4_575
O13 Y2 O11 84.01(13) . 4_575
O2 Y2 O12 74.41(12) . 4_575
O8 Y2 O12 111.41(12) 2_845 4_575
O15 Y2 O12 132.96(12) 2_845 4_575
O5 Y2 O12 148.07(11) . 4_575
O13 Y2 O12 75.06(12) . 4_575
O11 Y2 O12 53.65(12) 4_575 4_575
O2 Y2 O14 81.25(12) . .
O8 Y2 O14 153.98(12) 2_845 .
O15 Y2 O14 120.87(11) 2_845 .
O5 Y2 O14 77.85(11) . .
O13 Y2 O14 53.77(11) . .
O11 Y2 O14 120.69(12) 4_575 .
O12 Y2 O14 74.53(11) 4_575 .
O2 Y2 C23 89.63(14) . 4_575
O8 Y2 C23 94.82(13) 2_845 4_575
O15 Y2 C23 109.74(15) 2_845 4_575
O5 Y2 C23 174.49(14) . 4_575
O13 Y2 C23 79.47(13) . 4_575
O11 Y2 C23 27.06(13) 4_575 4_575
O12 Y2 C23 26.64(13) 4_575 4_575
O14 Y2 C23 98.27(13) . 4_575
O2 Y2 C31 105.39(14) . .
O8 Y2 C31 176.96(13) 2_845 .
O15 Y2 C31 102.81(13) 2_845 .
O5 Y2 C31 90.39(12) . .
O13 Y2 C31 27.36(12) . .
O11 Y2 C31 102.50(14) 4_575 .
O12 Y2 C31 71.54(12) 4_575 .
O14 Y2 C31 26.48(12) . .
C23 Y2 C31 87.65(14) 4_575 .
C2 C1 C6 118.7(4) . .
C2 C1 C7 121.3(4) . .
C6 C1 C7 120.0(4) . .
C1 C2 C3 121.1(5) . .
C1 C2 H2 119.4 . .
C3 C2 H2 119.4 . .
C2 C3 C4 119.5(5) . .
C2 C3 H3 120.3 . .
C4 C3 H3 120.3 . .
C5 C4 C3 120.6(5) . .
C5 C4 H4 119.7 . .
C3 C4 H4 119.7 . .
C4 C5 C6 119.3(5) . .
C4 C5 C8 121.9(5) . .
C6 C5 C8 118.8(5) . .
C5 C6 C1 120.7(5) . .
C5 C6 H6 119.7 . .
C1 C6 H6 119.7 . .
O2 C7 O1 123.7(5) . .
O2 C7 C1 119.0(4) . .
O1 C7 C1 117.3(4) . .
O4 C8 O3 124.8(5) . .
O4 C8 C5 120.7(5) . .
O3 C8 C5 114.5(5) . .
C10 C9 C14 119.0(4) . .
C10 C9 C16 119.7(4) . .
C14 C9 C16 121.3(4) . .
C9 C10 C11 120.1(5) . .
C9 C10 H10 119.9 . .
C11 C10 H10 119.9 . .
C12 C11 C10 120.0(5) . .
C12 C11 H11 120.0 . .
C10 C11 H11 120.0 . .
C11 C12 C13 120.7(4) . .
C11 C12 H12 119.7 . .
C13 C12 H12 119.7 . .
C12 C13 C14 119.5(4) . .
C12 C13 C15 120.6(4) . .
C14 C13 C15 119.9(4) . .
C13 C14 C9 120.6(4) . .
C13 C14 H14 119.7 . .
C9 C14 H14 119.7 . .
O7 C15 O8 124.6(4) . .
O7 C15 C13 118.5(4) . .
O8 C15 C13 117.0(4) . .
O6 C16 O5 119.1(4) . .
O6 C16 C9 119.6(4) . .
O5 C16 C9 121.2(4) . .
O6 C16 Y1 56.2(2) . .
O5 C16 Y1 64.0(2) . .
C9 C16 Y1 165.8(3) . .
C22 C17 C18 120.1(4) . .
C22 C17 C23 120.1(4) . .
C18 C17 C23 119.6(4) . .
C19 C18 C17 119.5(5) . .
C19 C18 H18 120.2 . .
C17 C18 H18 120.2 . .
C18 C19 C20 119.9(5) . .
C18 C19 H19 120.1 . .
C20 C19 H19 120.1 . .
C21 C20 C19 120.7(5) . .
C21 C20 H20 119.7 . .
C19 C20 H20 119.7 . .
C20 C21 C22 119.7(4) . .
C20 C21 C24 120.4(4) . .
C22 C21 C24 119.9(4) . .
C17 C22 C21 119.9(5) . .
C17 C22 H22 120.0 . .
C21 C22 H22 120.0 . .
O12 C23 O11 120.8(5) . .
O12 C23 C17 119.9(5) . .
O11 C23 C17 119.2(4) . .
O12 C23 Y2 61.3(3) . 4_576
O11 C23 Y2 59.7(3) . 4_576
C17 C23 Y2 173.5(4) . 4_576
O9 C24 O10 121.6(4) . .
O9 C24 C21 120.6(4) . .
O10 C24 C21 117.8(5) . .
O9 C24 Y1 64.4(2) . .
O10 C24 Y1 57.1(2) . .
C21 C24 Y1 174.9(4) . .
C26 C25 C30 118.5(4) . .
C26 C25 C31 120.4(4) . .
C30 C25 C31 121.1(4) . .
C27 C26 C25 121.0(5) . .
C27 C26 H26 119.5 . .
C25 C26 H26 119.5 . .
C26 C27 C28 120.5(5) . .
C26 C27 H27 119.7 . .
C28 C27 H27 119.7 . .
C29 C28 C27 119.4(5) . .
C29 C28 H28 120.3 . .
C27 C28 H28 120.3 . .
C30 C29 C28 119.6(4) . .
C30 C29 C32 120.7(4) . .
C28 C29 C32 119.7(4) . .
C29 C30 C25 120.9(4) . .
C29 C30 H30 119.6 . .
C25 C30 H30 119.6 . .
O14 C31 O13 118.9(4) . .
O14 C31 C25 122.3(4) . .
O13 C31 C25 118.7(4) . .
O14 C31 Y2 61.0(2) . .
O13 C31 Y2 58.2(2) . .
C25 C31 Y2 175.8(3) . .
O16 C32 O15 124.6(5) . .
O16 C32 C29 116.2(4) . .
O15 C32 C29 119.2(4) . .
N1 C33 C34 122.3(5) . .
N1 C33 H33 118.9 . .
C34 C33 H33 118.9 . .
C33 C34 C35 119.5(6) . .
C33 C34 H34 120.2 . .
C35 C34 H34 120.2 . .
C34 C35 C36 119.4(6) . .
C34 C35 H35 120.3 . .
C36 C35 H35 120.3 . .
C35 C36 C37 119.3(6) . .
C35 C36 H36 120.4 . .
C37 C36 H36 120.4 . .
N1 C37 C36 121.0(6) . .
N1 C37 C38 115.8(5) . .
C36 C37 C38 123.2(5) . .
N4 C38 C37 110.9(4) . .
N4 C38 H38A 109.5 . .
C37 C38 H38A 109.5 . .
N4 C38 H38B 109.5 . .
C37 C38 H38B 109.5 . .
H38A C38 H38B 108.1 . .
N2 C39 C40 121.7(7) . .
N2 C39 H39 119.2 . .
C40 C39 H39 119.2 . .
C39 C40 C41 119.1(8) . .
C39 C40 H40 120.5 . .
C41 C40 H40 120.5 . .
C42 C41 C40 119.6(8) . .
C42 C41 H41 120.2 . .
C40 C41 H41 120.2 . .
C41 C42 C43 119.6(7) . .
C41 C42 H42 120.2 . .
C43 C42 H42 120.2 . .
N2 C43 C42 122.1(7) . .
N2 C43 C44 114.4(5) . .
C42 C43 C44 123.5(6) . .
N4 C44 C43 110.7(5) . .
N4 C44 H44A 109.5 . .
C43 C44 H44A 109.5 . .
N4 C44 H44B 109.5 . .
C43 C44 H44B 109.5 . .
H44A C44 H44B 108.1 . .
N3 C45 C46 122.5(6) . .
N3 C45 H45 118.8 . .
C46 C45 H45 118.8 . .
C47 C46 C45 120.5(6) . .
C47 C46 H46 119.7 . .
C45 C46 H46 119.7 . .
C46 C47 C48 118.4(6) . .
C46 C47 H47 120.8 . .
C48 C47 H47 120.8 . .
C49 C48 C47 119.8(6) . .
C49 C48 H48 120.1 . .
C47 C48 H48 120.1 . .
C48 C49 N3 122.1(6) . .
C48 C49 C50 123.1(6) . .
N3 C49 C50 114.7(5) . .
N4 C50 C49 110.9(5) . .
N4 C50 H50A 109.5 . .
C49 C50 H50A 109.5 . .
N4 C50 H50B 109.5 . .
C49 C50 H50B 109.5 . .
H50A C50 H50B 108.0 . .
C37 N1 C33 118.5(5) . .
C37 N1 Co1 118.3(4) . .
C33 N1 Co1 123.2(4) . .
C43 N2 C39 117.9(6) . .
C43 N2 Co1 117.8(4) . .
C39 N2 Co1 124.3(4) . .
C45 N3 C49 116.6(5) . .
C45 N3 Co1 124.2(4) . .
C49 N3 Co1 119.2(4) . .
C50 N4 C44 113.0(5) . .
C50 N4 C38 112.1(5) . .
C44 N4 C38 112.8(5) . .
C50 N4 Co1 107.2(3) . .
C44 N4 Co1 104.4(4) . .
C38 N4 Co1 106.8(3) . .
C7 O1 Y1 146.8(3) . .
C7 O2 Y2 139.1(3) . .
C8 O3 Co1 126.7(4) . .
C16 O5 Y2 140.8(3) . .
C16 O5 Y1 89.1(2) . .
Y2 O5 Y1 123.03(12) . .
C16 O6 Y1 97.9(3) . .
C15 O7 Y1 149.2(3) . 2_855
C15 O8 Y2 137.1(3) . 2_855
C24 O9 Y1 88.4(3) . .
C24 O10 Y1 95.8(3) . .
C23 O11 Y2 93.2(3) . 4_576
C23 O12 Y2 92.1(3) . 4_576
C31 O13 Y2 94.5(3) . .
C31 O14 Y2 92.6(3) . .
C32 O15 Y2 160.4(3) . 2_855
C32 O16 Y1 158.4(3) . 1_565

loop_
_geom_bond_atom_site_label_1
_geom_bond_atom_site_label_2
_geom_bond_distance
_geom_bond_site_symmetry_2
Co1 O3 1.949(4) .
Co1 N1 2.050(4) .
Co1 N3 2.053(4) .
Co1 N2 2.072(5) .
Co1 N4 2.238(4) .
Y1 O16 2.227(3) 1_545
Y1 O1 2.236(3) .
Y1 O7 2.294(3) 2_845
Y1 O10 2.324(3) .
Y1 O6 2.378(3) .
Y1 OW1 2.391(3) .
Y1 O9 2.484(3) .
Y1 O5 2.549(3) .
Y1 C24 2.752(5) .
Y1 C16 2.835(4) .
Y2 O2 2.286(3) .
Y2 O8 2.300(3) 2_845
Y2 O15 2.318(3) 2_845
Y2 O5 2.369(3) .
Y2 O13 2.378(3) .
Y2 O11 2.390(3) 4_575
Y2 O12 2.424(3) 4_575
Y2 O14 2.443(3) .
Y2 C23 2.763(5) 4_575
Y2 C31 2.791(5) .
C1 C2 1.377(7) .
C1 C6 1.395(6) .
C1 C7 1.495(6) .
C2 C3 1.379(7) .
C2 H2 0.9300 .
C3 C4 1.386(7) .
C3 H3 0.9300 .
C4 C5 1.376(7) .
C4 H4 0.9300 .
C5 C6 1.388(6) .
C5 C8 1.523(7) .
C6 H6 0.9300 .
C7 O2 1.250(6) .
C7 O1 1.252(5) .
C8 O4 1.220(7) .
C8 O3 1.287(6) .
C9 C10 1.389(6) .
C9 C14 1.392(6) .
C9 C16 1.480(6) .
C10 C11 1.389(7) .
C10 H10 0.9300 .
C11 C12 1.371(7) .
C11 H11 0.9300 .
C12 C13 1.380(6) .
C12 H12 0.9300 .
C13 C14 1.383(6) .
C13 C15 1.505(6) .
C14 H14 0.9300 .
C15 O7 1.241(5) .
C15 O8 1.256(5) .
C16 O6 1.251(5) .
C16 O5 1.283(5) .
C17 C22 1.390(6) .
C17 C18 1.399(7) .
C17 C23 1.502(6) .
C18 C19 1.388(7) .
C18 H18 0.9300 .
C19 C20 1.389(7) .
C19 H19 0.9300 .
C20 C21 1.382(7) .
C20 H20 0.9300 .
C21 C22 1.393(6) .
C21 C24 1.495(6) .
C22 H22 0.9300 .
C23 O12 1.240(6) .
C23 O11 1.259(6) .
C23 Y2 2.763(5) 4_576
C24 O9 1.256(6) .
C24 O10 1.257(5) .
C25 C26 1.384(6) .
C25 C30 1.390(6) .
C25 C31 1.480(6) .
C26 C27 1.365(7) .
C26 H26 0.9300 .
C27 C28 1.387(7) .
C27 H27 0.9300 .
C28 C29 1.386(7) .
C28 H28 0.9300 .
C29 C30 1.385(6) .
C29 C32 1.516(6) .
C30 H30 0.9300 .
C31 O14 1.245(5) .
C31 O13 1.287(5) .
C32 O16 1.247(5) .
C32 O15 1.249(5) .
C33 N1 1.351(7) .
C33 C34 1.361(8) .
C33 H33 0.9300 .
C34 C35 1.362(9) .
C34 H34 0.9300 .
C35 C36 1.374(9) .
C35 H35 0.9300 .
C36 C37 1.388(8) .
C36 H36 0.9300 .
C37 N1 1.350(6) .
C37 C38 1.500(8) .
C38 N4 1.469(7) .
C38 H38A 0.9700 .
C38 H38B 0.9700 .
C39 N2 1.347(7) .
C39 C40 1.366(9) .
C39 H39 0.9300 .
C40 C41 1.373(11) .
C40 H40 0.9300 .
C41 C42 1.340(11) .
C41 H41 0.9300 .
C42 C43 1.365(9) .
C42 H42 0.9300 .
C43 N2 1.343(7) .
C43 C44 1.495(9) .
C44 N4 1.468(8) .
C44 H44A 0.9700 .
C44 H44B 0.9700 .
C45 N3 1.350(7) .
C45 C46 1.358(8) .
C45 H45 0.9300 .
C46 C47 1.336(9) .
C46 H46 0.9300 .
C47 C48 1.381(9) .
C47 H47 0.9300 .
C48 C49 1.354(8) .
C48 H48 0.9300 .
C49 N3 1.359(7) .
C49 C50 1.493(8) .
C50 N4 1.467(7) .
C50 H50A 0.9700 .
C50 H50B 0.9700 .
O7 Y1 2.294(3) 2_855
O8 Y2 2.300(3) 2_855
O11 Y2 2.390(3) 4_576
O12 Y2 2.424(3) 4_576
O15 Y2 2.318(3) 2_855
O16 Y1 2.227(3) 1_565

loop_
_geom_torsion_atom_site_label_1
_geom_torsion_atom_site_label_2
_geom_torsion_atom_site_label_3
_geom_torsion_atom_site_label_4
_geom_torsion
_geom_torsion_site_symmetry_1
_geom_torsion_site_symmetry_4
C6 C1 C2 C3 2.1(8) . .
C7 C1 C2 C3 -176.2(5) . .
C1 C2 C3 C4 -1.0(9) . .
C2 C3 C4 C5 -1.2(9) . .
C3 C4 C5 C6 2.3(8) . .
C3 C4 C5 C8 -175.7(5) . .
C4 C5 C6 C1 -1.2(7) . .
C8 C5 C6 C1 176.8(4) . .
C2 C1 C6 C5 -1.0(7) . .
C7 C1 C6 C5 177.3(4) . .
C2 C1 C7 O2 178.9(5) . .
C6 C1 C7 O2 0.7(7) . .
C2 C1 C7 O1 -0.8(7) . .
C6 C1 C7 O1 -179.0(4) . .
C4 C5 C8 O4 165.0(6) . .
C6 C5 C8 O4 -13.0(8) . .
C4 C5 C8 O3 -14.7(7) . .
C6 C5 C8 O3 167.4(5) . .
C14 C9 C10 C11 -0.2(8) . .
C16 C9 C10 C11 179.8(5) . .
C9 C10 C11 C12 1.7(9) . .
C10 C11 C12 C13 -2.4(9) . .
C11 C12 C13 C14 1.5(8) . .
C11 C12 C13 C15 179.9(5) . .
C12 C13 C14 C9 0.0(7) . .
C15 C13 C14 C9 -178.4(4) . .
C10 C9 C14 C13 -0.6(7) . .
C16 C9 C14 C13 179.3(4) . .
C12 C13 C15 O7 -173.3(5) . .
C14 C13 C15 O7 5.1(7) . .
C12 C13 C15 O8 6.8(7) . .
C14 C13 C15 O8 -174.8(4) . .
C10 C9 C16 O6 -15.4(7) . .
C14 C9 C16 O6 164.6(4) . .
C10 C9 C16 O5 167.8(4) . .
C14 C9 C16 O5 -12.2(7) . .
C10 C9 C16 Y1 -84.3(14) . .
C14 C9 C16 Y1 95.7(13) . .
O16 Y1 C16 O6 -85.0(5) 1_545 .
O1 Y1 C16 O6 107.0(3) . .
O7 Y1 C16 O6 -170.7(3) 2_845 .
O10 Y1 C16 O6 32.3(3) . .
OW1 Y1 C16 O6 -93.5(3) . .
O9 Y1 C16 O6 -22.0(3) . .
O5 Y1 C16 O6 167.5(5) . .
C24 Y1 C16 O6 4.5(3) . .
O16 Y1 C16 O5 107.5(5) 1_545 .
O1 Y1 C16 O5 -60.5(3) . .
O7 Y1 C16 O5 21.8(3) 2_845 .
O10 Y1 C16 O5 -135.3(2) . .
O6 Y1 C16 O5 -167.5(5) . .
OW1 Y1 C16 O5 99.0(3) . .
O9 Y1 C16 O5 170.4(2) . .
C24 Y1 C16 O5 -163.0(3) . .
O16 Y1 C16 C9 -7.6(16) 1_545 .
O1 Y1 C16 C9 -175.7(13) . .
O7 Y1 C16 C9 -93.3(13) 2_845 .
O10 Y1 C16 C9 109.6(13) . .
O6 Y1 C16 C9 77.4(13) . .
OW1 Y1 C16 C9 -16.1(13) . .
O9 Y1 C16 C9 55.3(13) . .
O5 Y1 C16 C9 -115.1(14) . .
C24 Y1 C16 C9 81.9(13) . .
C22 C17 C18 C19 1.4(8) . .
C23 C17 C18 C19 177.3(5) . .
C17 C18 C19 C20 -4.9(8) . .
C18 C19 C20 C21 4.6(8) . .
C19 C20 C21 C22 -0.7(8) . .
C19 C20 C21 C24 -179.0(5) . .
C18 C17 C22 C21 2.6(8) . .
C23 C17 C22 C21 -173.3(5) . .
C20 C21 C22 C17 -2.9(7) . .
C24 C21 C22 C17 175.5(5) . .
C22 C17 C23 O12 165.6(5) . .
C18 C17 C23 O12 -10.3(8) . .
C22 C17 C23 O11 -12.0(8) . .
C18 C17 C23 O11 172.1(5) . .
C22 C17 C23 Y2 67(3) . 4_576
C18 C17 C23 Y2 -109(3) . 4_576
C20 C21 C24 O9 -156.3(5) . .
C22 C21 C24 O9 25.3(7) . .
C20 C21 C24 O10 23.5(7) . .
C22 C21 C24 O10 -154.8(5) . .
C20 C21 C24 Y1 14(4) . .
C22 C21 C24 Y1 -164(3) . .
O16 Y1 C24 O9 85.2(3) 1_545 .
O1 Y1 C24 O9 -175.0(3) . .
O7 Y1 C24 O9 92.0(4) 2_845 .
O10 Y1 C24 O9 -179.2(5) . .
O6 Y1 C24 O9 -75.3(3) . .
OW1 Y1 C24 O9 3.6(3) . .
O5 Y1 C24 O9 -87.0(3) . .
C16 Y1 C24 O9 -77.3(3) . .
O16 Y1 C24 O10 -95.6(3) 1_545 .
O1 Y1 C24 O10 4.2(3) . .
O7 Y1 C24 O10 -88.8(4) 2_845 .
O6 Y1 C24 O10 104.0(3) . .
OW1 Y1 C24 O10 -177.2(3) . .
O9 Y1 C24 O10 179.2(5) . .
O5 Y1 C24 O10 92.2(3) . .
C16 Y1 C24 O10 101.9(3) . .
O16 Y1 C24 C21 -86(4) 1_545 .
O1 Y1 C24 C21 14(4) . .
O7 Y1 C24 C21 -79(4) 2_845 .
O10 Y1 C24 C21 10(3) . .
O6 Y1 C24 C21 114(4) . .
OW1 Y1 C24 C21 -167(4) . .
O9 Y1 C24 C21 -171(4) . .
O5 Y1 C24 C21 102(4) . .
C16 Y1 C24 C21 112(4) . .
C30 C25 C26 C27 0.7(8) . .
C31 C25 C26 C27 -179.6(5) . .
C25 C26 C27 C28 -2.7(9) . .
C26 C27 C28 C29 1.3(9) . .
C27 C28 C29 C30 2.1(8) . .
C27 C28 C29 C32 -175.3(5) . .
C28 C29 C30 C25 -4.1(7) . .
C32 C29 C30 C25 173.3(4) . .
C26 C25 C30 C29 2.7(7) . .
C31 C25 C30 C29 -177.0(4) . .
C26 C25 C31 O14 -24.5(7) . .
C30 C25 C31 O14 155.2(4) . .
C26 C25 C31 O13 157.6(4) . .
C30 C25 C31 O13 -22.7(6) . .
C26 C25 C31 Y2 116(5) . .
C30 C25 C31 Y2 -64(5) . .
O2 Y2 C31 O14 24.9(3) . .
O8 Y2 C31 O14 -102(3) 2_845 .
O15 Y2 C31 O14 -136.4(3) 2_845 .
O5 Y2 C31 O14 -60.9(3) . .
O13 Y2 C31 O14 -174.7(4) . .
O11 Y2 C31 O14 136.7(3) 4_575 .
O12 Y2 C31 O14 92.3(3) 4_575 .
C23 Y2 C31 O14 113.9(3) 4_575 .
O2 Y2 C31 O13 -160.4(2) . .
O8 Y2 C31 O13 73(3) 2_845 .
O15 Y2 C31 O13 38.3(3) 2_845 .
O5 Y2 C31 O13 113.7(3) . .
O11 Y2 C31 O13 -48.6(3) 4_575 .
O12 Y2 C31 O13 -93.1(3) 4_575 .
O14 Y2 C31 O13 174.7(4) . .
C23 Y2 C31 O13 -71.4(3) 4_575 .
O2 Y2 C31 C25 -117(5) . .
O8 Y2 C31 C25 116(5) 2_845 .
O15 Y2 C31 C25 82(5) 2_845 .
O5 Y2 C31 C25 157(5) . .
O13 Y2 C31 C25 43(5) . .
O11 Y2 C31 C25 -5(5) 4_575 .
O12 Y2 C31 C25 -50(5) 4_575 .
O14 Y2 C31 C25 -142(5) . .
C23 Y2 C31 C25 -28(5) 4_575 .
C30 C29 C32 O16 -179.6(4) . .
C28 C29 C32 O16 -2.3(7) . .
C30 C29 C32 O15 -2.3(7) . .
C28 C29 C32 O15 175.0(4) . .
N1 C33 C34 C35 -1.3(9) . .
C33 C34 C35 C36 2.2(10) . .
C34 C35 C36 C37 -1.6(10) . .
C35 C36 C37 N1 0.1(9) . .
C35 C36 C37 C38 177.9(6) . .
N1 C37 C38 N4 -27.1(7) . .
C36 C37 C38 N4 155.1(5) . .
N2 C39 C40 C41 2.4(11) . .
C39 C40 C41 C42 -1.8(12) . .
C40 C41 C42 C43 -1.5(11) . .
C41 C42 C43 N2 4.6(10) . .
C41 C42 C43 C44 -176.8(7) . .
N2 C43 C44 N4 -30.3(7) . .
C42 C43 C44 N4 151.0(6) . .
N3 C45 C46 C47 -1.9(12) . .
C45 C46 C47 C48 2.2(12) . .
C46 C47 C48 C49 -1.1(12) . .
C47 C48 C49 N3 -0.2(11) . .
C47 C48 C49 C50 176.2(7) . .
C48 C49 C50 N4 156.1(6) . .
N3 C49 C50 N4 -27.2(8) . .
C36 C37 N1 C33 0.8(8) . .
C38 C37 N1 C33 -177.1(5) . .
C36 C37 N1 Co1 -179.1(4) . .
C38 C37 N1 Co1 3.0(6) . .
C34 C33 N1 C37 -0.2(8) . .
C34 C33 N1 Co1 179.6(4) . .
O3 Co1 N1 C37 -155.6(4) . .
N3 Co1 N1 C37 81.0(4) . .
N2 Co1 N1 C37 -57.3(4) . .
N4 Co1 N1 C37 13.2(4) . .
O3 Co1 N1 C33 24.6(5) . .
N3 Co1 N1 C33 -98.9(4) . .
N2 Co1 N1 C33 122.9(4) . .
N4 Co1 N1 C33 -166.6(4) . .
C42 C43 N2 C39 -4.0(9) . .
C44 C43 N2 C39 177.2(5) . .
C42 C43 N2 Co1 178.1(5) . .
C44 C43 N2 Co1 -0.7(6) . .
C40 C39 N2 C43 0.5(9) . .
C40 C39 N2 Co1 178.3(5) . .
O3 Co1 N2 C43 -159.0(4) . .
N1 Co1 N2 C43 90.7(4) . .
N3 Co1 N2 C43 -46.1(4) . .
N4 Co1 N2 C43 19.4(4) . .
O3 Co1 N2 C39 23.2(5) . .
N1 Co1 N2 C39 -87.0(5) . .
N3 Co1 N2 C39 136.2(5) . .
N4 Co1 N2 C39 -158.4(5) . .
C46 C45 N3 C49 0.5(10) . .
C46 C45 N3 Co1 -177.6(5) . .
C48 C49 N3 C45 0.6(10) . .
C50 C49 N3 C45 -176.2(6) . .
C48 C49 N3 Co1 178.7(5) . .
C50 C49 N3 Co1 2.0(8) . .
O3 Co1 N3 C45 1.0(5) . .
N1 Co1 N3 C45 124.2(5) . .
N2 Co1 N3 C45 -102.2(5) . .
N4 Co1 N3 C45 -167.5(5) . .
O3 Co1 N3 C49 -177.0(4) . .
N1 Co1 N3 C49 -53.8(5) . .
N2 Co1 N3 C49 79.7(5) . .
N4 Co1 N3 C49 14.5(4) . .
C49 C50 N4 C44 -78.1(6) . .
C49 C50 N4 C38 153.1(5) . .
C49 C50 N4 Co1 36.3(6) . .
C43 C44 N4 C50 158.5(5) . .
C43 C44 N4 C38 -73.2(6) . .
C43 C44 N4 Co1 42.4(5) . .
C37 C38 N4 C50 -82.2(6) . .
C37 C38 N4 C44 149.0(5) . .
C37 C38 N4 Co1 34.8(5) . .
O3 Co1 N4 C50 -145.3(8) . .
N1 Co1 N4 C50 94.1(4) . .
N3 Co1 N4 C50 -27.4(4) . .
N2 Co1 N4 C50 -152.8(4) . .
O3 Co1 N4 C44 -25.2(10) . .
N1 Co1 N4 C44 -145.8(4) . .
N3 Co1 N4 C44 92.7(4) . .
N2 Co1 N4 C44 -32.8(4) . .
O3 Co1 N4 C38 94.5(9) . .
N1 Co1 N4 C38 -26.1(4) . .
N3 Co1 N4 C38 -147.6(4) . .
N2 Co1 N4 C38 86.9(4) . .
O2 C7 O1 Y1 -35.6(10) . .
C1 C7 O1 Y1 144.2(5) . .
O16 Y1 O1 C7 -116.1(6) 1_545 .
O7 Y1 O1 C7 -41.5(6) 2_845 .
O10 Y1 O1 C7 166.7(7) . .
O6 Y1 O1 C7 85.6(7) . .
OW1 Y1 O1 C7 -11.5(9) . .
O9 Y1 O1 C7 161.8(6) . .
O5 Y1 O1 C7 36.8(6) . .
C24 Y1 O1 C7 164.7(6) . .
C16 Y1 O1 C7 60.3(7) . .
O1 C7 O2 Y2 33.2(8) . .
C1 C7 O2 Y2 -146.5(4) . .
O8 Y2 O2 C7 51.1(5) 2_845 .
O15 Y2 O2 C7 19.3(6) 2_845 .
O5 Y2 O2 C7 -37.2(5) . .
O13 Y2 O2 C7 -138.2(5) . .
O11 Y2 O2 C7 125.0(5) 4_575 .
O12 Y2 O2 C7 168.3(5) 4_575 .
O14 Y2 O2 C7 -115.5(5) . .
C23 Y2 O2 C7 146.1(5) 4_575 .
C31 Y2 O2 C7 -126.4(5) . .
O4 C8 O3 Co1 -0.3(9) . .
C5 C8 O3 Co1 179.3(3) . .
N1 Co1 O3 C8 -72.5(5) . .
N3 Co1 O3 C8 55.2(5) . .
N2 Co1 O3 C8 177.3(5) . .
N4 Co1 O3 C8 169.9(7) . .
O6 C16 O5 Y2 135.5(4) . .
C9 C16 O5 Y2 -47.6(7) . .
Y1 C16 O5 Y2 147.4(4) . .
O6 C16 O5 Y1 -11.9(4) . .
C9 C16 O5 Y1 165.0(4) . .
O2 Y2 O5 C16 -101.5(5) . .
O8 Y2 O5 C16 -178.1(5) 2_845 .
O15 Y2 O5 C16 107.0(5) 2_845 .
O13 Y2 O5 C16 29.3(5) . .
O11 Y2 O5 C16 130.9(5) 4_575 .
O12 Y2 O5 C16 -50.1(5) 4_575 .
O14 Y2 O5 C16 -19.6(4) . .
C23 Y2 O5 C16 -65.2(15) 4_575 .
C31 Y2 O5 C16 3.9(5) . .
O2 Y2 O5 Y1 38.55(16) . .
O8 Y2 O5 Y1 -38.03(16) 2_845 .
O15 Y2 O5 Y1 -112.93(17) 2_845 .
O13 Y2 O5 Y1 169.33(14) . .
O11 Y2 O5 Y1 -89.1(4) 4_575 .
O12 Y2 O5 Y1 90.0(2) 4_575 .
O14 Y2 O5 Y1 120.46(17) . .
C23 Y2 O5 Y1 74.8(14) 4_575 .
C31 Y2 O5 Y1 143.95(17) . .
O16 Y1 O5 C16 -141.6(3) 1_545 .
O1 Y1 O5 C16 118.8(3) . .
O7 Y1 O5 C16 -158.2(3) 2_845 .
O10 Y1 O5 C16 54.9(3) . .
O6 Y1 O5 C16 6.8(3) . .
OW1 Y1 O5 C16 -77.0(3) . .
O9 Y1 O5 C16 -11.3(3) . .
C24 Y1 O5 C16 21.4(3) . .
O16 Y1 O5 Y2 62.3(3) 1_545 .
O1 Y1 O5 Y2 -37.28(17) . .
O7 Y1 O5 Y2 45.79(16) 2_845 .
O10 Y1 O5 Y2 -101.12(17) . .
O6 Y1 O5 Y2 -149.2(2) . .
OW1 Y1 O5 Y2 126.95(16) . .
O9 Y1 O5 Y2 -167.33(13) . .
C24 Y1 O5 Y2 -134.64(17) . .
C16 Y1 O5 Y2 -156.0(3) . .
O5 C16 O6 Y1 12.9(5) . .
C9 C16 O6 Y1 -164.0(4) . .
O16 Y1 O6 C16 146.4(3) 1_545 .
O1 Y1 O6 C16 -76.8(3) . .
O7 Y1 O6 C16 11.6(4) 2_845 .
O10 Y1 O6 C16 -149.2(3) . .
OW1 Y1 O6 C16 82.0(3) . .
O9 Y1 O6 C16 156.9(3) . .
O5 Y1 O6 C16 -7.1(3) . .
C24 Y1 O6 C16 -175.5(3) . .
O8 C15 O7 Y1 6.2(10) . 2_855
C13 C15 O7 Y1 -173.7(4) . 2_855
O7 C15 O8 Y2 25.4(8) . 2_855
C13 C15 O8 Y2 -154.7(3) . 2_855
O10 C24 O9 Y1 -0.8(5) . .
C21 C24 O9 Y1 179.1(4) . .
O16 Y1 O9 C24 -88.4(3) 1_545 .
O1 Y1 O9 C24 6.2(3) . .
O7 Y1 O9 C24 -132.2(3) 2_845 .
O10 Y1 O9 C24 0.4(3) . .
O6 Y1 O9 C24 97.3(3) . .
OW1 Y1 O9 C24 -176.3(3) . .
O5 Y1 O9 C24 112.3(3) . .
C16 Y1 O9 C24 107.2(3) . .
O9 C24 O10 Y1 0.8(5) . .
C21 C24 O10 Y1 -179.0(3) . .
O16 Y1 O10 C24 79.3(3) 1_545 .
O1 Y1 O10 C24 -175.7(3) . .
O7 Y1 O10 C24 133.6(3) 2_845 .
O6 Y1 O10 C24 -71.9(3) . .
OW1 Y1 O10 C24 3.5(3) . .
O9 Y1 O10 C24 -0.4(3) . .
O5 Y1 O10 C24 -108.2(3) . .
C16 Y1 O10 C24 -85.4(3) . .
O12 C23 O11 Y2 -5.0(6) . 4_576
C17 C23 O11 Y2 172.6(4) . 4_576
O11 C23 O12 Y2 4.9(6) . 4_576
C17 C23 O12 Y2 -172.7(4) . 4_576
O14 C31 O13 Y2 5.3(4) . .
C25 C31 O13 Y2 -176.7(3) . .
O2 Y2 O13 C31 25.3(3) . .
O8 Y2 O13 C31 -173.9(3) 2_845 .
O15 Y2 O13 C31 -142.3(3) 2_845 .
O5 Y2 O13 C31 -68.8(3) . .
O11 Y2 O13 C31 132.5(3) 4_575 .
O12 Y2 O13 C31 78.6(3) 4_575 .
O14 Y2 O13 C31 -2.9(2) . .
C23 Y2 O13 C31 105.6(3) 4_575 .
O13 C31 O14 Y2 -5.2(4) . .
C25 C31 O14 Y2 176.9(4) . .
O2 Y2 O14 C31 -155.7(3) . .
O8 Y2 O14 C31 173.2(3) 2_845 .
O15 Y2 O14 C31 51.6(3) 2_845 .
O5 Y2 O14 C31 116.6(3) . .
O13 Y2 O14 C31 3.0(3) . .
O11 Y2 O14 C31 -51.1(3) 4_575 .
O12 Y2 O14 C31 -79.6(3) 4_575 .
C23 Y2 O14 C31 -67.4(3) 4_575 .
O16 C32 O15 Y2 29.1(12) . 2_855
C29 C32 O15 Y2 -148.0(7) . 2_855
O15 C32 O16 Y1 56.2(12) . 1_565
C29 C32 O16 Y1 -126.6(8) . 1_565
